data_2204974
loop_
_publ_author_name
'Michael  L. Williams'
' Deborah  L.  Slade '
'Sue E. Boyd'
'Peter C. Healy'

_publ_section_title
;Aurophilic and hydrogen-bonding interactions in
 [1-(diphenylphosphino)-4-(diphenylphosphinoyl)butane-\k<i>P</i>^1^]iodogold(I)
 monohydrate
;
_journal_issue 1
_journal_name_full 'Acta Crystallographica Section E'
_journal_page_first m30
_journal_page_last m32
_journal_paper_doi 10.1107/S160053680403137X
_journal_volume 61
_journal_year 2005
_chemical_formula_iupac '[Au I (C28 H28 O P2)], H2 O'
_chemical_formula_moiety 'C28 H28 Au I O P2, H2 O'
_chemical_formula_sum 'C28 H30 Au I O2 P2'
_chemical_formula_weight 784.33
_chemical_name_systematic
;
[1-(diphenylphosphino)-4-(diphenylphosphinoyl)butane-\kP^1^]idodgold(I)
monohydrate
;
_space_group_IT_number 15
_symmetry_cell_setting monoclinic
_symmetry_space_group_name_Hall '-C 2yc'
_symmetry_space_group_name_H-M 'C 1 2/c 1'
_atom_sites_solution_hydrogens geom
_atom_sites_solution_primary direct
_atom_sites_solution_secondary difmap
_cell_angle_alpha 90
_cell_angle_beta 108.67(4)
_cell_angle_gamma 90
_cell_formula_units_Z 8
_cell_length_a 34.57(2)
_cell_length_b 14.686(7)
_cell_length_c 11.740(4)
_cell_measurement_reflns_used 25
_cell_measurement_temperature 295
_cell_measurement_theta_max 14.3
_cell_measurement_theta_min 12.6
_cell_volume 5647(5)
_computing_cell_refinement 'MSC/AFC7 Diffractometer Control Software'
_computing_data_collection
;MSC/AFC7 Diffractometer Control Software  (Molecular Structure Corporation,
1999)
;
_computing_data_reduction 'teXsan for Windows (Molecular Structure Corporation, 1997--2001)'
_computing_molecular_graphics 'ORTEP-3 (Farrugia, 1997)'
_computing_publication_material 'teXsan for Windows and PLATON (Spek, 1980--2001)'
_computing_structure_refinement 'teXsan for Windows and SHELXL97 (Sheldrick, 1997)'
_computing_structure_solution 'teXsan for Windows'
_diffrn_ambient_temperature 295
_diffrn_measured_fraction_theta_full 0.999
_diffrn_measured_fraction_theta_max 0.999
_diffrn_measurement_device 'Rigaku AFC-7R'
_diffrn_measurement_method \w
_diffrn_radiation_monochromator graphite
_diffrn_radiation_source 'Rigaku rotating anode'
_diffrn_radiation_type 'Mo K\a'
_diffrn_radiation_wavelength 0.7107
_diffrn_reflns_av_R_equivalents 0.023
_diffrn_reflns_av_sigmaI/netI 0.043
_diffrn_reflns_limit_h_max 41
_diffrn_reflns_limit_h_min -18
_diffrn_reflns_limit_k_max 7
_diffrn_reflns_limit_k_min -17
_diffrn_reflns_limit_l_max 13
_diffrn_reflns_limit_l_min -13
_diffrn_reflns_number 5863
_diffrn_reflns_reduction_process
;
?
;
_diffrn_reflns_theta_full 25.01
_diffrn_reflns_theta_max 25.01
_diffrn_reflns_theta_min 2.53
_diffrn_standards_decay_% 0.54
_diffrn_standards_interval_count 150
_diffrn_standards_number 3
_exptl_absorpt_coefficient_mu 6.440
_exptl_absorpt_correction_T_max 0.525
_exptl_absorpt_correction_T_min 0.170
_exptl_absorpt_correction_type '\y scan'
_exptl_absorpt_process_details '(North et al., 1968)'
_exptl_crystal_colour colorless
_exptl_crystal_density_diffrn 1.845
_exptl_crystal_density_method 'not measured'
_exptl_crystal_description prism
_exptl_crystal_F_000 3008
_exptl_crystal_size_max 0.40
_exptl_crystal_size_mid 0.20
_exptl_crystal_size_min 0.10
_refine_diff_density_max 1.060
_refine_diff_density_min -0.858
_refine_ls_extinction_coef 0.00008(2)
_refine_ls_extinction_expression FC^*^=KFC[1+0.001XFC^2^\L^3^/SIN(2\Q)]^-1/4^
_refine_ls_extinction_method shelxl97
_refine_ls_goodness_of_fit_ref 1.028
_refine_ls_hydrogen_treatment constr
_refine_ls_matrix_type full
_refine_ls_number_parameters 308
_refine_ls_number_reflns 4984
_refine_ls_number_restraints 0
_refine_ls_restrained_S_all 1.028
_refine_ls_R_factor_all 0.0596
_refine_ls_R_factor_gt 0.0329
_refine_ls_shift/su_max 0.001
_refine_ls_shift/su_mean 0.000
_refine_ls_structure_factor_coef Fsqd
_refine_ls_weighting_details 'w=1/[\S^2^(F~o~^2^)+(0.0368P)^2^+13.2508P] where P=(F~o~^2^+2F~c~^2^)/3'
_refine_ls_weighting_scheme calc
_refine_ls_wR_factor_gt 0.0803
_refine_ls_wR_factor_ref 0.0899
_reflns_number_gt 3672
_reflns_number_total 4984
_reflns_threshold_expression I>2\s(I)
_cod_data_source_file tk6200.cif
_cod_data_source_block I
_cod_depositor_comments
;
The following automatic conversions were performed:
'_symmetry_cell_setting' value 'Monoclinic' changed to 'monoclinic'
according to '/home/saulius/struct/CIF-dictionaries/cif_core.dic'
dictionary named 'cif_core.dic' version 2.4.1 from 2010-06-29.

Automatic conversion script
Id: cif_fix_enum 1527 2010-12-29 10:47:43Z saulius 

The following automatic conversions were performed:

'_symmetry_cell_setting' value 'Monoclinic' changed to 'monoclinic'
according to /home/saulius/struct/CIF-dictionaries/cif_core.dic
dictionary named 'cif_core.dic' version 2.4.1 from 2010-06-29.

Automatic conversion script
Id: cif_fix_values 1715 2011-07-08 13:25:40Z adriana 
;
_cod_original_sg_symbol_H-M 'C 2/c'
_cod_database_code 2204974

loop_
_symmetry_equiv_pos_as_xyz
x,y,z
-x,y,1/2-z
-x,-y,-z
x,-y,1/2+z
1/2+x,1/2+y,z
1/2-x,1/2+y,1/2-z
1/2-x,1/2-y,-z
1/2+x,1/2-y,1/2+z

loop_
_atom_site_aniso_label
_atom_site_aniso_U_11
_atom_site_aniso_U_22
_atom_site_aniso_U_33
_atom_site_aniso_U_12
_atom_site_aniso_U_13
_atom_site_aniso_U_23
Au1 0.0583(2) 0.0559(2) 0.0600(2) 0.00610(10) 0.02200(10) 0.00580(10)
I1 0.0677(3) 0.0710(3) 0.0670(3) 0.0161(2) 0.0217(2) 0.0017(2)
P1 0.0584(11) 0.0557(10) 0.0527(9) 0.0047(8) 0.0255(8) 0.0063(8)
P2 0.0590(11) 0.0507(10) 0.0765(12) 0.0079(8) 0.0370(10) 0.0063(9)
O2 0.071(4) 0.063(3) 0.129(5) 0.017(3) 0.054(3) 0.007(3)
C11 0.072(5) 0.067(5) 0.070(4) 0.000(4) 0.041(4) 0.011(4)
C12 0.064(5) 0.067(4) 0.059(4) 0.002(4) 0.025(3) 0.013(4)
C21 0.062(5) 0.073(5) 0.075(5) 0.003(4) 0.033(4) 0.012(4)
C22 0.070(5) 0.068(5) 0.074(5) -0.007(4) 0.036(4) 0.015(4)
C111 0.047(4) 0.058(4) 0.054(4) 0.001(3) 0.024(3) -0.001(3)
C112 0.048(4) 0.063(4) 0.068(4) 0.002(3) 0.018(3) -0.007(3)
C113 0.075(6) 0.083(6) 0.062(4) 0.004(5) 0.019(4) 0.002(4)
C114 0.061(5) 0.080(5) 0.066(5) 0.004(4) 0.007(4) 0.007(4)
C115 0.058(5) 0.083(6) 0.082(5) 0.019(4) 0.025(4) 0.007(4)
C116 0.063(5) 0.084(5) 0.064(4) 0.009(4) 0.027(4) -0.005(4)
C121 0.050(4) 0.059(4) 0.053(4) 0.005(3) 0.022(3) 0.000(3)
C122 0.066(5) 0.076(5) 0.051(4) 0.011(4) 0.018(3) 0.005(3)
C123 0.064(5) 0.093(6) 0.068(5) -0.002(4) 0.023(4) -0.014(4)
C124 0.071(5) 0.070(5) 0.098(6) -0.003(4) 0.040(5) -0.017(5)
C125 0.077(6) 0.064(5) 0.086(5) 0.006(4) 0.032(5) 0.009(4)
C126 0.075(5) 0.070(5) 0.059(4) -0.003(4) 0.023(4) 0.002(4)
C211 0.067(5) 0.049(4) 0.065(4) -0.006(3) 0.037(4) 0.007(3)
C212 0.090(6) 0.061(5) 0.077(5) -0.010(4) 0.039(5) -0.005(4)
C213 0.134(9) 0.066(6) 0.086(6) -0.029(6) 0.042(6) -0.015(5)
C214 0.104(8) 0.085(7) 0.094(7) -0.007(6) 0.017(6) 0.007(6)
C215 0.116(8) 0.087(7) 0.108(7) 0.044(6) 0.031(7) 0.006(6)
C216 0.099(7) 0.080(6) 0.070(5) 0.029(5) 0.016(5) -0.007(4)
C221 0.047(4) 0.058(4) 0.074(4) 0.001(3) 0.022(3) 0.008(3)
C222 0.073(5) 0.067(5) 0.081(5) 0.006(4) 0.033(4) 0.014(4)
C223 0.089(7) 0.073(6) 0.124(7) -0.011(5) 0.052(6) 0.016(5)
C224 0.084(7) 0.064(5) 0.123(8) -0.019(5) 0.013(6) 0.005(5)
C225 0.096(7) 0.070(6) 0.112(7) -0.014(5) 0.030(6) -0.013(5)
C226 0.087(6) 0.078(5) 0.090(6) 0.001(5) 0.046(5) -0.004(5)
O1 0.104(5) 0.095(4) 0.119(5) -0.012(4) 0.046(4) -0.020(4)

loop_
_atom_site_label
_atom_site_fract_x
_atom_site_fract_y
_atom_site_fract_z
_atom_site_U_iso_or_equiv
_atom_site_thermal_displace_type
_atom_site_occupancy
_atom_site_type_symbol
Au1 0.037300(10) 0.71419(2) 0.38085(2) 0.05730(10) Uani 1.000 Au
I1 -0.01595(2) 0.81537(4) 0.43075(4) 0.0685(2) Uani 1.000 I
P1 0.08742(6) 0.62119(12) 0.36391(15) 0.0538(6) Uani 1.000 P
P2 0.17936(6) 0.91522(12) 0.07247(17) 0.0584(6) Uani 1.000 P
O2 0.20721(16) 0.8474(3) 0.0430(5) 0.082(2) Uani 1.000 O
C11 0.1116(2) 0.6590(5) 0.2562(6) 0.065(3) Uani 1.000 C
C12 0.1312(2) 0.7529(5) 0.2815(6) 0.062(3) Uani 1.000 C
C21 0.1632(2) 0.8801(5) 0.1966(7) 0.067(3) Uani 1.000 C
C22 0.1446(2) 0.7863(5) 0.1789(7) 0.068(3) Uani 1.000 C
C111 0.12841(19) 0.6046(4) 0.5036(5) 0.051(2) Uani 1.000 C
C112 0.1262(2) 0.6450(5) 0.6078(6) 0.060(2) Uani 1.000 C
C113 0.1565(3) 0.6287(6) 0.7163(7) 0.074(3) Uani 1.000 C
C114 0.1886(2) 0.5726(6) 0.7220(7) 0.072(3) Uani 1.000 C
C115 0.1908(2) 0.5315(6) 0.6182(7) 0.074(3) Uani 1.000 C
C116 0.1612(2) 0.5470(5) 0.5099(6) 0.069(3) Uani 1.000 C
C121 0.0698(2) 0.5081(5) 0.3118(5) 0.053(2) Uani 1.000 C
C122 0.0440(2) 0.4988(5) 0.1918(6) 0.065(3) Uani 1.000 C
C123 0.0308(2) 0.4128(6) 0.1481(7) 0.075(3) Uani 1.000 C
C124 0.0415(3) 0.3374(6) 0.2208(8) 0.077(3) Uani 1.000 C
C125 0.0655(3) 0.3469(5) 0.3383(7) 0.074(3) Uani 1.000 C
C126 0.0795(2) 0.4316(5) 0.3856(6) 0.068(3) Uani 1.000 C
C211 0.1331(2) 0.9313(4) -0.0524(6) 0.057(3) Uani 1.000 C
C212 0.1249(3) 0.8749(5) -0.1506(7) 0.073(3) Uani 1.000 C
C213 0.0903(4) 0.8857(6) -0.2473(8) 0.094(4) Uani 1.000 C
C214 0.0639(3) 0.9537(7) -0.2482(9) 0.098(4) Uani 1.000 C
C215 0.0707(3) 1.0100(7) -0.1517(9) 0.105(4) Uani 1.000 C
C216 0.1060(3) 1.0003(6) -0.0541(7) 0.086(3) Uani 1.000 C
C221 0.2025(2) 1.0255(5) 0.1081(6) 0.059(2) Uani 1.000 C
C222 0.2285(2) 1.0535(5) 0.0462(7) 0.072(3) Uani 1.000 C
C223 0.2478(3) 1.1364(6) 0.0721(9) 0.091(4) Uani 1.000 C
C224 0.2414(3) 1.1924(6) 0.1590(10) 0.095(4) Uani 1.000 C
C225 0.2167(3) 1.1642(6) 0.2208(9) 0.093(4) Uani 1.000 C
C226 0.1973(3) 1.0803(6) 0.1975(8) 0.081(3) Uani 1.000 C
O1 0.2854(2) 0.8383(4) 0.0047(6) 0.104(3) Uani 1.000 O
H11A 0.13220 0.61630 0.25630 0.0790 Uiso 1.000 H
H11B 0.09150 0.66040 0.17910 0.0790 Uiso 1.000 H
H12A 0.11200 0.79480 0.29430 0.0750 Uiso 1.000 H
H12B 0.15440 0.74990 0.35230 0.0750 Uiso 1.000 H
H21A 0.16430 0.74470 0.16830 0.0810 Uiso 1.000 H
H21B 0.12140 0.78710 0.10840 0.0810 Uiso 1.000 H
H22A 0.18630 0.88010 0.26760 0.0810 Uiso 1.000 H
H22B 0.14360 0.92230 0.20560 0.0810 Uiso 1.000 H
H112 0.10400 0.68410 0.60450 0.0720 Uiso 1.000 H
H113 0.15460 0.65640 0.78730 0.0890 Uiso 1.000 H
H114 0.20920 0.56150 0.79660 0.0860 Uiso 1.000 H
H115 0.21300 0.49230 0.62150 0.0880 Uiso 1.000 H
H116 0.16290 0.51850 0.43910 0.0820 Uiso 1.000 H
H122 0.03570 0.55070 0.14190 0.0770 Uiso 1.000 H
H123 0.01410 0.40580 0.06700 0.0890 Uiso 1.000 H
H124 0.03230 0.27860 0.18950 0.0910 Uiso 1.000 H
H125 0.07260 0.29450 0.38790 0.0890 Uiso 1.000 H
H126 0.09550 0.43760 0.46770 0.0810 Uiso 1.000 H
H212 0.14350 0.82760 -0.15140 0.0880 Uiso 1.000 H
H213 0.08490 0.84530 -0.31380 0.1130 Uiso 1.000 H
H214 0.04050 0.96220 -0.31660 0.1170 Uiso 1.000 H
H215 0.05130 1.05540 -0.15110 0.1260 Uiso 1.000 H
H216 0.11150 1.04120 0.01190 0.1030 Uiso 1.000 H
H222 0.23280 1.01550 -0.01420 0.0860 Uiso 1.000 H
H223 0.26580 1.15500 0.02940 0.1090 Uiso 1.000 H
H224 0.25450 1.25000 0.17410 0.1140 Uiso 1.000 H
H225 0.21300 1.20180 0.28150 0.1130 Uiso 1.000 H
H226 0.18040 1.06070 0.24250 0.0970 Uiso 1.000 H
H1A 0.26110 0.84090 0.01650 0.1210 Uiso 1.000 H
H1B 0.28800 0.77870 -0.01060 0.1210 Uiso 1.000 H

loop_
_atom_type_symbol
_atom_type_description
_atom_type_scat_dispersion_real
_atom_type_scat_dispersion_imag
_atom_type_scat_source
P P 0.1023 0.0942 'International Tables Vol C Tables 4.2.6.8 and 6.1.1.4'
O O 0.0106 0.0060 'International Tables Vol C Tables 4.2.6.8 and 6.1.1.4'
I I -0.4742 1.8119 'International Tables Vol C Tables 4.2.6.8 and 6.1.1.4'
Au Au -2.0133 8.8022 'International Tables Vol C Tables 4.2.6.8 and 6.1.1.4'
H H 0.0000 0.0000 'International Tables Vol C Tables 4.2.6.8 and 6.1.1.4'
C C 0.0033 0.0016 'International Tables Vol C Tables 4.2.6.8 and 6.1.1.4'

loop_
_geom_angle_atom_site_label_1
_geom_angle_atom_site_label_2
_geom_angle_atom_site_label_3
_geom_angle
_geom_angle_publ_flag
I1 Au1 P1 172.26(6) yes
Au1 P1 C11 114.4(2) yes
Au1 P1 C111 113.7(2) yes
Au1 P1 C121 113.6(3) yes
C11 P1 C111 105.8(3) yes
C11 P1 C121 103.1(3) yes
C111 P1 C121 105.3(3) yes
O2 P2 C21 112.7(3) yes
O2 P2 C211 111.5(3) yes
O2 P2 C221 112.4(3) yes
C21 P2 C211 105.8(3) yes
C21 P2 C221 107.5(3) yes
C211 P2 C221 106.5(3) yes
H1A O1 H1B 103.30 no
P1 C11 C12 114.7(5) yes
C11 C12 C22 111.8(6) no
P2 C21 C22 112.4(5) yes
C12 C22 C21 114.5(6) no
P1 C111 C116 121.1(5) yes
C112 C111 C116 119.1(6) no
C12 C11 H11A 108.14 no
C12 C11 H11B 108.10 no
H11A C11 H11B 109.62 no
P1 C111 C112 119.7(5) yes
P1 C11 H11B 108.17 no
P1 C11 H11A 108.08 no
C11 C12 H12A 109.09 no
C22 C12 H12B 108.93 no
C22 C12 H12A 108.95 no
C111 C112 C113 119.9(7) no
C11 C12 H12B 109.01 no
H12A C12 H12B 109.07 no
C112 C113 C114 120.8(7) no
C113 C114 C115 119.5(7) no
C114 C115 C116 120.6(7) no
C111 C116 C115 120.1(6) no
P2 C21 H22B 108.76 no
C22 C21 H22A 108.79 no
P2 C21 H22A 108.60 no
H22A C21 H22B 109.35 no
C122 C121 C126 119.5(7) no
P1 C121 C122 117.6(5) yes
P1 C121 C126 122.9(5) yes
C22 C21 H22B 108.92 no
C121 C122 C123 119.1(7) no
H21A C22 H21B 109.48 no
C12 C22 H21A 108.17 no
C21 C22 H21A 108.25 no
C21 C22 H21B 108.23 no
C12 C22 H21B 108.12 no
C122 C123 C124 120.9(7) no
C123 C124 C125 119.9(8) no
C124 C125 C126 121.1(7) no
C121 C126 C125 119.4(6) no
C212 C211 C216 118.4(7) no
P2 C211 C216 122.0(5) yes
P2 C211 C212 119.6(6) yes
C111 C112 H112 119.74 no
C113 C112 H112 120.33 no
C211 C212 C213 121.1(8) no
C114 C113 H113 119.95 no
C112 C113 H113 119.26 no
C212 C213 C214 120.1(9) no
C113 C114 H114 120.42 no
C213 C214 C215 120.4(10) no
C115 C114 H114 120.07 no
C214 C215 C216 119.8(10) no
C114 C115 H115 119.99 no
C116 C115 H115 119.43 no
C115 C116 H116 120.10 no
C111 C116 H116 119.82 no
C211 C216 C215 120.1(8) no
P2 C221 C222 117.4(5) yes
P2 C221 C226 123.1(6) yes
C222 C221 C226 119.3(7) no
C221 C222 C223 119.8(8) no
C121 C122 H122 120.55 no
C123 C122 H122 120.38 no
C222 C223 C224 120.6(9) no
C122 C123 H123 119.58 no
C124 C123 H123 119.52 no
C223 C224 C225 119.5(9) no
C123 C124 H124 120.04 no
C125 C124 H124 120.03 no
C224 C225 C226 121.0(9) no
C124 C125 H125 119.31 no
C126 C125 H125 119.60 no
C121 C126 H126 120.18 no
C125 C126 H126 120.38 no
C221 C226 C225 119.7(9) no
C211 C212 H212 119.44 no
C213 C212 H212 119.44 no
C214 C213 H213 120.04 no
C212 C213 H213 119.90 no
C213 C214 H214 119.68 no
C215 C214 H214 119.89 no
C216 C215 H215 120.23 no
C214 C215 H215 119.99 no
C211 C216 H216 119.75 no
C215 C216 H216 120.11 no
C223 C222 H222 120.27 no
C221 C222 H222 119.94 no
C222 C223 H223 119.25 no
C224 C223 H223 120.14 no
C225 C224 H224 121.26 no
C223 C224 H224 119.25 no
C224 C225 H225 119.27 no
C226 C225 H225 119.71 no
C221 C226 H226 120.00 no
C225 C226 H226 120.29 no

loop_
_geom_bond_atom_site_label_1
_geom_bond_atom_site_label_2
_geom_bond_distance
_geom_bond_publ_flag
Au1 I1 2.5750(16) yes
Au1 P1 2.264(2) yes
P1 C11 1.812(7) yes
P1 C111 1.808(6) yes
P1 C121 1.807(7) yes
P2 O2 1.501(6) yes
P2 C21 1.795(8) yes
P2 C211 1.806(7) yes
P2 C221 1.795(8) yes
O1 H1B 0.9038 no
O1 H1A 0.8949 no
C11 C12 1.523(10) no
C12 C22 1.504(10) no
C21 C22 1.506(10) no
C111 C116 1.397(10) no
C11 H11A 0.9486 no
C111 C112 1.384(9) no
C11 H11B 0.9486 no
C12 H12B 0.9536 no
C12 H12A 0.9517 no
C112 C113 1.387(11) no
C113 C114 1.366(13) no
C114 C115 1.384(11) no
C115 C116 1.372(10) no
C121 C126 1.393(10) no
C21 H22A 0.9520 no
C21 H22B 0.9488 no
C121 C122 1.412(9) no
C22 H21B 0.9505 no
C122 C123 1.384(11) no
C22 H21A 0.9523 no
C123 C124 1.375(12) no
C124 C125 1.370(12) no
C125 C126 1.385(11) no
C211 C212 1.373(10) no
C211 C216 1.376(12) no
C212 C213 1.369(14) no
C112 H112 0.9493 no
C213 C214 1.351(16) no
C113 H113 0.9485 no
C114 H114 0.9494 no
C214 C215 1.361(14) no
C115 H115 0.9502 no
C215 C216 1.388(14) no
C116 H116 0.9491 no
C221 C222 1.387(10) no
C221 C226 1.379(12) no
C222 C223 1.375(12) no
C122 H122 0.9481 no
C123 H123 0.9479 no
C223 C224 1.382(14) no
C124 H124 0.9524 no
C224 C225 1.350(15) no
C125 H125 0.9487 no
C225 C226 1.388(13) no
C126 H126 0.9494 no
C212 H212 0.9487 no
C213 H213 0.9503 no
C214 H214 0.9481 no
C215 H215 0.9473 no
C216 H216 0.9503 no
C222 H222 0.9507 no
C223 H223 0.9554 no
C224 H224 0.9490 no
C225 H225 0.9421 no
C226 H226 0.9492 no

loop_
_geom_contact_atom_site_label_1
_geom_contact_atom_site_label_2
_geom_contact_distance
_geom_contact_site_symmetry_2
_geom_contact_publ_flag
Au1 C123 3.718(8) 4_565 no
Au1 C124 4.019(9) 4_565 no
Au1 C122 4.135(8) 2_555 no
Au1 Au1 3.319(2) 2_555 no
Au1 I1 3.796(2) 2_555 no
Au1 H122 3.6794 . no
Au1 H122 3.4312 2_555 no
Au1 H12A 3.2837 . no
Au1 H112 2.9206 . no
Au1 H123 3.1059 4_565 no
Au1 H124 3.6840 4_565 no
Au1 H215 3.4557 4_575 no
I1 Au1 3.796(2) 2_555 no
I1 H124 3.2666 4_565 no
I1 H215 3.3706 4_575 no
O1 O2 2.882(9) . no
O1 C225 3.418(12) 4_574 no
O1 C115 3.401(11) 6_555 no
O1 C114 3.312(10) 7_566 no
O1 O2 2.812(8) 7_565 no
O1 C113 3.284(11) 7_566 no
O2 O1 2.812(8) 7_565 no
O2 O1 2.882(9) . no
O1 H114 2.7135 7_566 no
O1 H115 2.7140 6_555 no
O1 H113 2.6511 7_566 no
O2 H212 2.6317 . no
O2 H21A 2.8348 . no
O2 H1B 1.9084 7_565 no
O2 H222 2.7764 . no
O2 H1A 1.9869 . no
C11 H116 3.0944 . no
C11 H122 2.9935 . no
C112 C123 3.581(11) 4_565 no
C112 C124 3.590(13) 4_565 no
C113 O1 3.284(11) 7_566 no
C114 O1 3.312(10) 7_566 no
C115 O1 3.401(11) 6_545 no
C116 C126 3.216(10) . no
C21 H226 2.7338 . no
C122 Au1 4.135(8) 2_555 no
C123 C112 3.581(11) 4_564 no
C123 Au1 3.718(8) 4_564 no
C123 C125 3.519(13) 2_555 no
C123 C124 3.508(13) 2_555 no
C124 C123 3.508(13) 2_555 no
C124 C124 3.156(15) 2_555 no
C124 C112 3.590(13) 4_564 no
C124 Au1 4.019(9) 4_564 no
C124 C125 3.541(15) 2_555 no
C125 C124 3.541(15) 2_555 no
C125 C123 3.519(13) 2_555 no
C126 C116 3.216(10) . no
C111 H12B 3.0883 . no
C111 H126 2.6796 . no
C212 C226 3.569(15) 4_574 no
C116 H11A 2.9990 . no
C116 H126 2.6954 . no
C121 H116 3.0880 . no
C122 H11B 2.9168 . no
C123 H112 3.0854 4_564 no
C124 H112 2.9191 4_564 no
C225 O1 3.418(12) 4_575 no
C126 H116 3.0292 . no
C226 C212 3.569(15) 4_575 no
C211 H21B 2.9497 . no
C212 H226 2.7735 4_574 no
C213 H124 3.0725 4_564 no
C221 H216 2.9917 . no
C222 H114 2.8900 7_566 no
C226 H22B 2.9921 . no
H1A H114 2.5458 7_566 no
H1A O2 1.9869 . no
H1A H1B 2.4281 7_565 no
H1B H1A 2.4281 7_565 no
H1B O2 1.9084 7_565 no
H11A C116 2.9990 . no
H11A H116 2.5173 . no
H11A H21A 2.5668 . no
H11B H21B 2.4019 . no
H11B C122 2.9168 . no
H11B H122 2.4429 . no
H12A H22B 2.5519 . no
H12A Au1 3.2837 . no
H12B C111 3.0883 . no
H12B H22A 2.5619 . no
H21A O2 2.8348 . no
H21A H11A 2.5668 . no
H21B H11B 2.4019 . no
H21B C211 2.9497 . no
H22A H12B 2.5619 . no
H22B H226 2.3632 . no
H22B C226 2.9921 . no
H22B H12A 2.5519 . no
H112 C124 2.9191 4_565 no
H112 Au1 2.9206 . no
H112 C123 3.0854 4_565 no
H113 O1 2.6511 7_566 no
H114 O1 2.7135 7_566 no
H114 H1A 2.5458 7_566 no
H114 C222 2.8900 7_566 no
H115 O1 2.7140 6_545 no
H115 H222 2.5932 6_545 no
H116 C121 3.0880 . no
H116 C126 3.0292 . no
H116 C11 3.0944 . no
H116 H11A 2.5173 . no
H122 H123 2.5852 3_565 no
H122 C11 2.9935 . no
H122 Au1 3.6794 . no
H122 H11B 2.4429 . no
H122 Au1 3.4312 2_555 no
H123 H122 2.5852 3_565 no
H123 Au1 3.1059 4_564 no
H124 Au1 3.6840 4_564 no
H124 H213 2.5815 4_565 no
H124 I1 3.2666 4_564 no
H124 C213 3.0725 4_565 no
H126 C111 2.6796 . no
H126 C116 2.6954 . no
H212 O2 2.6317 . no
H213 H124 2.5815 4_564 no
H215 Au1 3.4556 4_574 no
H215 I1 3.3705 4_574 no
H216 C221 2.9917 . no
H222 O2 2.7764 . no
H222 H115 2.5932 6_555 no
H226 C212 2.7735 4_575 no
H226 C21 2.7338 . no
H226 H22B 2.3632 . no

loop_
_geom_hbond_atom_site_label_D
_geom_hbond_atom_site_label_H
_geom_hbond_atom_site_label_A
_geom_hbond_site_symmetry_A
_geom_hbond_distance_DH
_geom_hbond_distance_HA
_geom_hbond_distance_DA
_geom_hbond_angle_DHA
_geom_hbond_publ_flag
O1 H1A O2 . 0.89 1.99 2.882(9) 180 yes
O1 H1B O2 7_565 0.90 1.91 2.812(8) 179 yes

loop_
_geom_torsion_atom_site_label_1
_geom_torsion_atom_site_label_2
_geom_torsion_atom_site_label_3
_geom_torsion_atom_site_label_4
_geom_torsion
_geom_torsion_publ_flag
Au1 P1 C11 C12 58.7(6) no
C111 P1 C11 C12 -67.2(6) no
C121 P1 C11 C12 -177.6(5) no
Au1 P1 C111 C112 2.1(6) no
Au1 P1 C111 C116 178.1(5) no
C11 P1 C111 C112 128.4(6) no
C11 P1 C111 C116 -55.6(6) no
C121 P1 C111 C112 -122.8(6) no
C121 P1 C111 C116 53.1(6) no
Au1 P1 C121 C122 68.6(6) no
Au1 P1 C121 C126 -109.2(6) no
C11 P1 C121 C122 -55.7(6) no
C11 P1 C121 C126 126.4(6) no
C111 P1 C121 C122 -166.4(6) no
C111 P1 C121 C126 15.8(7) no
O2 P2 C21 C22 -53.4(6) no
C211 P2 C21 C22 68.7(6) no
C221 P2 C21 C22 -177.9(5) no
O2 P2 C211 C212 8.9(7) no
O2 P2 C211 C216 -169.4(6) no
C21 P2 C211 C212 -113.9(7) no
C21 P2 C211 C216 67.8(7) no
C221 P2 C211 C212 131.8(6) no
C221 P2 C211 C216 -46.4(7) no
O2 P2 C221 C222 35.1(7) no
O2 P2 C221 C226 -141.3(7) no
C21 P2 C221 C222 159.8(6) no
C21 P2 C221 C226 -16.6(8) no
C211 P2 C221 C222 -87.3(6) no
C211 P2 C221 C226 96.4(7) no
P1 C11 C12 C22 -170.8(5) no
C11 C12 C22 C21 178.4(6) no
P2 C21 C22 C12 179.0(5) no
P2 C211 C212 C213 -179.4(8) no
P1 C111 C112 H112 -3.75 no
C116 C111 C112 H112 -179.81 no
P1 C111 C116 H116 3.45 no
C112 C111 C116 H116 179.45 no
P2 C211 C216 C215 -179.7(7) no
C212 C211 C216 C215 2.0(13) no
C216 C211 C212 C213 -1.1(13) no
H112 C112 C113 H113 0.84 no
C111 C112 C113 H113 -179.57 no
H112 C112 C113 C114 -179.94 no
C211 C212 C213 C214 1.2(16) no
H113 C113 C114 C115 179.10 no
H113 C113 C114 H114 -0.53 no
C112 C113 C114 H114 -179.75 no
C212 C213 C214 C215 -2.2(17) no
C213 C214 C215 C216 3.1(16) no
H114 C114 C115 C116 179.98 no
H114 C114 C115 H115 -0.23 no
C113 C114 C115 H115 -179.86 no
C214 C215 C216 C211 -3.1(15) no
H115 C115 C116 H116 0.28 no
C114 C115 C116 H116 -179.92 no
H115 C115 C116 C111 -179.89 no
P2 C221 C222 C223 -178.4(7) no
P1 C121 C122 H122 -1.96 no
C226 C221 C222 C223 -1.9(12) no
P2 C221 C226 C225 179.1(7) no
C222 C221 C226 C225 2.7(13) no
C122 C121 C126 H126 -176.31 no
C126 C121 C122 H122 175.99 no
P1 C121 C126 H126 1.53 no
C221 C222 C223 C224 -0.3(14) no
H122 C122 C123 H123 2.07 no
H122 C122 C123 C124 -177.77 no
C121 C122 C123 H123 -178.25 no
H123 C123 C124 C125 -179.74 no
H123 C123 C124 H124 0.41 no
C222 C223 C224 C225 1.6(15) no
C122 C123 C124 H124 -179.75 no
C123 C124 C125 H125 179.65 no
C223 C224 C225 C226 -0.7(16) no
H124 C124 C125 C126 179.51 no
H124 C124 C125 H125 -0.50 no
C224 C225 C226 C221 -1.5(15) no
C124 C125 C126 H126 178.30 no
H125 C125 C126 C121 178.53 no
H125 C125 C126 H126 -1.69 no
